data_2006888
loop_
_publ_author_name
'Mackay, Maureen F.'
'Banwell, Martin G.'
'Pallich, Susanne'
'Phyland, James R.'

_publ_section_title
;
 Novel Products from the Rearrangement of Some
 [<i>n</i>.3.1]Propellanes
;
_journal_issue 12
_journal_name_full 'Acta Crystallographica Section C'
_journal_page_first 2000
_journal_page_last 2002
_journal_paper_doi 10.1107/S0108270197010044
_journal_volume 53
_journal_year 1997
_chemical_formula_moiety 'C12 H13 Cl3 O'
_chemical_formula_structural 'C12 H13 C13 O'
_chemical_formula_sum 'C12 H13 Cl3 O'
_chemical_formula_weight 279.59
_chemical_melting_point 411.0(10)
_chemical_name_systematic
;
7-Methoxy-4,4,6-trichloro-2,4,5,6-tetrahydro-3H-3a,5-meth-anoazulene
;
_space_group_IT_number 33
_symmetry_cell_setting orthorhombic
_symmetry_space_group_name_Hall 'P 2c -2n'
_symmetry_space_group_name_H-M 'P n a 21'
_audit_creation_method 'SHELXL-93 (Sheldrick, 1993)'
_cell_angle_alpha 90
_cell_angle_beta 90
_cell_angle_gamma 90
_cell_formula_units_Z 4
_cell_length_a 6.8050(10)
_cell_length_b 13.2250(10)
_cell_length_c 13.9020(10)
_cell_measurement_reflns_used 25
_cell_measurement_temperature 292(2)
_cell_measurement_theta_max 37
_cell_measurement_theta_min 19
_cell_volume 1251.1(2)
_computing_cell_refinement 'Rigaku AFC software'
_computing_data_collection 'Rigaku AFC software'
_computing_data_reduction 'Rigaku AFC software'
_computing_molecular_graphics 'ORTEPII (Johnson, 1976)'
_computing_publication_material SHELXL93
_computing_structure_refinement 'SHELXL93 (Sheldrick, 1993)'
_computing_structure_solution 'SHELXS86 (Sheldrick, 1985)'
_diffrn_ambient_temperature 292(2)
_diffrn_measurement_device 'Rigaku AFC'
_diffrn_measurement_method \w/2\q
_diffrn_radiation_monochromator graphite
_diffrn_radiation_source 'fine-focus sealed tube'
_diffrn_radiation_type CuK\a
_diffrn_radiation_wavelength 1.5418
_diffrn_reflns_av_R_equivalents 0.0
_diffrn_reflns_av_sigmaI/netI 0.0
_diffrn_reflns_limit_h_max 7
_diffrn_reflns_limit_h_min 0
_diffrn_reflns_limit_k_max 15
_diffrn_reflns_limit_k_min 0
_diffrn_reflns_limit_l_max 16
_diffrn_reflns_limit_l_min 0
_diffrn_reflns_number 1069
_diffrn_reflns_theta_max 65
_diffrn_reflns_theta_min 4.6
_diffrn_standards_decay_% <1.5
_diffrn_standards_interval_count 50
_diffrn_standards_number 3
_exptl_absorpt_coefficient_mu 6.43
_exptl_absorpt_correction_T_max 0.479
_exptl_absorpt_correction_T_min 0.283
_exptl_absorpt_correction_type 'Gaussian (SHELX76; Sheldrick, 1976)'
_exptl_crystal_colour colourless
_exptl_crystal_density_diffrn 1.484
_exptl_crystal_density_meas 1.470(10)
_exptl_crystal_density_method 'flotation in K~2~[HgI~4~]'
_exptl_crystal_description prismatic
_exptl_crystal_F_000 576.0
_exptl_crystal_size_max 0.173
_exptl_crystal_size_mid 0.109
_exptl_crystal_size_min 0.071
_refine_diff_density_max 0.401
_refine_diff_density_min -0.336
_refine_ls_abs_structure_details 'Flack (1983)'
_refine_ls_abs_structure_Flack 0.05(4)
_refine_ls_extinction_method none
_refine_ls_goodness_of_fit_all 1.031
_refine_ls_goodness_of_fit_obs 1.074
_refine_ls_hydrogen_treatment noref
_refine_ls_matrix_type full
_refine_ls_number_parameters 145
_refine_ls_number_reflns 1069
_refine_ls_number_restraints 0
_refine_ls_restrained_S_all 1.031
_refine_ls_restrained_S_obs 1.074
_refine_ls_R_factor_all 0.057
_refine_ls_R_factor_obs .052
_refine_ls_shift/esd_max 0.002
_refine_ls_shift/esd_mean 0.000
_refine_ls_structure_factor_coef Fsqd
_refine_ls_weighting_details 'w = 1/[\s^2^(Fo^2^)+(0.0758P)^2^] where P = (Fo^2^+2Fc^2^)/3'
_refine_ls_weighting_scheme calc
_refine_ls_wR_factor_all 0.125
_refine_ls_wR_factor_obs .121
_reflns_number_observed 942
_reflns_number_total 1069
_reflns_observed_criterion >2sigma(I)
_cod_data_source_file ta1168.cif
_cod_data_source_block 2
_cod_depositor_comments
;
The following automatic conversions were performed:

'_chemical_melting_point' value '410-412' was changed to '411.0(10)'
- the average value was taken and precision was estimated.

Automatic conversion script
Id: cif_fix_values 1646 2011-03-28 12:23:43Z adriana 

The following automatic conversions were performed:

'_chemical_melting_point' value '410-412' was changed to '411.0(10)'
- the average value was taken and precision was estimated.

Automatic conversion script
Id: cif_fix_values 1715 2011-07-08 13:25:40Z adriana 

The following automatic conversions were performed:

'_refine_ls_weighting_scheme' value 'calc w =
1/[\s^2^(Fo^2^)+(0.0758P)^2^] where P = (Fo^2^+2Fc^2^)/3' was changed
to 'calc'. New tag '_refine_ls_weighting_details' was created. The
value of the new tag was set to 'w = 1/[\s^2^(Fo^2^)+(0.0758P)^2^]
where P = (Fo^2^+2Fc^2^)/3'.

Automatic conversion script
Id: cif_fix_values 3143 2015-03-26 13:38:13Z robertas 
;
_cod_database_code 2006888

loop_
_symmetry_equiv_pos_as_xyz
'x, y, z'
'-x, -y, z+1/2'
'-x+1/2, y+1/2, z+1/2'
'x+1/2, -y+1/2, z'

loop_
_atom_site_aniso_label
_atom_site_aniso_U_11
_atom_site_aniso_U_22
_atom_site_aniso_U_33
_atom_site_aniso_U_12
_atom_site_aniso_U_13
_atom_site_aniso_U_23
C1 .044(5) .061(4) .043(3) .000(3) .005(3) .001(3)
C2 .070(5) .062(4) .056(4) .009(3) .009(4) -.008(3)
C3 .073(5) .080(5) .070(5) .036(4) -.011(5) -.006(4)
C3a .045(5) .055(3) .046(3) .004(3) -.009(3) .001(3)
C4 .054(4) .057(3) .034(3) -.005(3) -.007(3) .005(3)
Cl4 .0894(13) .0750(10) .0509(8) -.0356(9) .0005(10) .0135(8)
Cl4' .119(2) .0775(11) .0507(9) .0125(11) -.0296(11) .0115(8)
C5 .045(3) .055(3) .042(3) -.008(2) -.014(3) -.002(3)
C6 .045(3) .053(3) .039(3) -.004(3) -.005(3) -.006(2)
Cl6 .0660(10) .1020(13) .0394(7) .0069(10) .0037(9) -.0134(9)
C7 .032(3) .050(3) .036(3) -.004(2) -.004(2) .003(2)
O7 .054(3) .062(3) .040(2) .014(2) -.008(2) -.006(2)
C7' .049(4) .081(4) .047(3) .015(3) -.012(3) .001(3)
C8 .039(3) .053(3) .035(2) -.003(3) -.007(2) .002(2)
C8a .044(3) .048(3) .033(2) -.007(3) .0010(10) .003(2)
C9 .038(3) .056(3) .070(4) -.004(3) -.007(3) -.002(3)

loop_
_atom_site_label
_atom_site_fract_x
_atom_site_fract_y
_atom_site_fract_z
_atom_site_U_iso_or_equiv
_atom_site_thermal_displace_type
_atom_site_calc_flag
_atom_site_refinement_flags
_atom_site_occupancy
_atom_site_disorder_group
_atom_site_type_symbol
C1 .6281(9) .1166(5) .8911(5) .049(14) Uani d . 1 . C
H1 .7032 .1259 .9463 .049 Uiso calc R 1 . H
C2 .4598(11) .1816(6) .8649(5) .063(2) Uani d . 1 . C
H2a .5018 .2509 .8547 .063 Uiso calc R 1 . H
H2b .3600 .1805 .9146 .063 Uiso calc R 1 . H
C3 .3825(13) .1351(6) .7716(6) .074(2) Uani d . 1 . C
H3a .2501 .1097 .7809 .074 Uiso calc R 1 . H
H3b .3800 .1854 .7209 .074 Uiso calc R 1 . H
C3a .5203(9) .0487(5) .7445(5) .0489(14) Uani d . 1 . C
C4 .6268(9) .0453(4) .6455(5) .0483(14) Uani d . 1 . C
Cl4 .8605(3) .10331(13) .6357 .0718(6) Uani d . 1 . Cl
Cl4' .4752(4) .09745(15) .5508(2) .0825(7) Uani d . 1 . Cl
C5 .6044(8) -.0708(4) .6450(4) .0473(14) Uani d . 1 . C
H5 .5556 -.0959 .5831 .047 Uiso calc R 1 . H
C6 .7709(9) -.1348(4) .6832(4) .0458(13) Uani d . 1 . C
H6 .7163 -.2028 .6916 .046 Uiso calc R 1 . H
Cl6 .9598(3) -.14660(14) .5894(2) .0695(2) Uani d . 1 . Cl
C7 .8653(8) -.1084(4) .7779(4) .0392(14) Uani d . 1 . C
O7 1.0014(6) -.1809(4) .7988(3) .0521(11) Uani d . 1 . O
C7' 1.0981(11) -.1759(6) .8902(5) .059(2) Uani d . 1 . C
H7a 1.1895 -.2309 .8957 .059 Uiso calc R 1 . H
H7'b 1.0023 -.1806 .9407 .059 Uiso calc R 1 . H
H7'g 1.1674 -.1129 .8955 .059 Uiso calc R 1 . H
C8 .8164(9) -.0339(4) .8386(4) .0421(12) Uani d . 1 . C
H8 .8894 -.0300 .8950 .042 Uiso calc R 1 . H
C8a .6610(9) .0425(4) .8267(4) .0418(12) Uani d . 1 . C
C9 .4351(10) -.0560(5) .7192(5) .0546(15) Uani d . 1 . C
H9a .3055 -.0534 .6903 .055 Uiso calc R 1 . H
H9b .4384 -.1038 .7721 .055 Uiso calc R 1 . H

loop_
_atom_type_symbol
_atom_type_description
_atom_type_scat_dispersion_real
_atom_type_scat_dispersion_imag
_atom_type_scat_source
Cl Cl 0.3639 0.7018 'International Tables Vol C Tables 4.2.6.8 and 6.1.1.4'
O O 0.0492 0.0322 'International Tables Vol C Tables 4.2.6.8 and 6.1.1.4'
C C 0.0181 0.0091 'International Tables Vol C Tables 4.2.6.8 and 6.1.1.4'
H H 0.0000 0.0000 'International Tables Vol C Tables 4.2.6.8 and 6.1.1.4'

loop_
_geom_angle_atom_site_label_1
_geom_angle_atom_site_label_2
_geom_angle_atom_site_label_3
_geom_angle
_geom_angle_publ_flag
C2 C1 C8a 112.9(6) yes
C1 C2 C3 104.0(6) yes
C2 C3 C3a 107.5(6) yes
C3 C3a C4 121.6(6) yes
C3 C3a C8a 104.2(5) yes
C3 C3a C9 119.9(6) yes
C4 C3a C8a 112.1(5) yes
C4 C3a C9 87.0(5) yes
C8a C3a C9 111.5(5) yes
C3a C4 C5 89.2(4) yes
C3a C4 Cl4 118.3(5) yes
C3a C4 Cl4' 111.5(4) yes
C5 C4 Cl4 121.3(4) yes
C5 C4 Cl4' 108.6(4) yes
Cl4 C4 Cl4' 107.0(3) yes
C4 C5 C6 118.8(5) yes
C4 C5 C9 86.9(5) yes
C6 C5 C9 113.1(5) yes
C5 C6 C7 119.9(5) yes
C5 C6 Cl6 108.8(4) yes
C7 C6 Cl6 110.0(4) yes
C6 C7 C8 128.0(5) yes
O7 C7 C8 123.5(5) yes
C6 C7 O7 108.2(5) yes
C7 O7 C7' 117.9(5) yes
C7 C8 C8a 127.8(5) yes
C1 C8a C8 123.0(5) yes
C1 C8a C3a 111.2(5) yes
C3a C8a C8 125.7(4) yes
C3a C9 C5 89.2(5) yes

loop_
_geom_bond_atom_site_label_1
_geom_bond_atom_site_label_2
_geom_bond_site_symmetry_2
_geom_bond_distance
_geom_bond_publ_flag
C1 C2 . 1.478(10) yes
C1 C8a . 1.345(8) yes
C2 C3 . 1.528(11) yes
C3 C3a . 1.524(9) yes
C3a C4 . 1.556(9) yes
C3a C8a . 1.494(8) yes
C3a C9 . 1.543(8) yes
C4 C5 . 1.544(8) yes
C4 Cl4 . 1.771(6) yes
C4 Cl4' . 1.808(6) yes
C5 C6 . 1.511(8) yes
C5 C9 . 1.558(9) yes
C6 C7 . 1.505(8) yes
C6 Cl6 . 1.838(6) yes
C7 O7 . 1.365(7) yes
C7 C8 . 1.340(8) yes
O7 C7' . 1.435(8) yes
C8 C8a . 1.472(8) yes

loop_
_geom_torsion_atom_site_label_1
_geom_torsion_atom_site_label_2
_geom_torsion_atom_site_label_3
_geom_torsion_atom_site_label_4
_geom_torsion
_geom_torsion_publ_flag
C1 C2 C3 C3a 3.9(9) yes
C2 C3 C3a C8a -4.8(8) yes
C3 C3a C8a C1 4.0(7) yes
C3a C8a C1 C2 -1.6(7) yes
C8a C1 C2 C3 -1.5(8) yes
C3a C4 C5 C6 94.0(6) yes
C4 C5 C6 C7 -47.2(8) yes
C5 C6 C7 C8 -2.5(9) yes
C6 C7 C8 C8a 1.7(9) yes
C7 C8 C8a C3a -2.7(9) yes
C8 C8a C3a C4 50.8(7) yes
C8a C3a C4 C5 -91.1(5) yes
C8a C3a C9 C5 91.9(5) yes
C6 C5 C9 C3a -99.2(5) yes
C9 C3a C4 Cl4 146.5(4) yes
C9 C3a C4 Cl4' -88.9(4) yes
C9 C3a C4 C5 20.9(4) yes
C3 C3a C4 C5 144.6(7) yes
C6 C5 C4 Cl4 -29.1(8) yes
C3 C3a C9 C5 -146.0(6) yes
C3 C3a C4 Cl4' 34.6(6) yes
C4 C5 C6 Cl6 80.5(6) yes
Cl6 C6 C7 O7 56.7(5) yes
C6 C7 O7 C7' 174.7(5) yes
